data_7018939
loop_
_publ_author_name
'S\'arosi, Imola'
'Hildebrand, Alexandra'
'L\"onnecke, Peter'
'Silaghi-Dumitrescu, Lumini\,ta'
'Hey-Hawkins, Evamarie'

_publ_section_title
;
 Reaction of a heterotopic P,SAs ligand with group 10 metal(ii) complexes:
 As-S bond cleavage and the formation of two unusual trinuclear structural
 isomers for Pd and Pt.
;
_journal_issue 17
_journal_name_full 'Dalton transactions (Cambridge, England : 2003)'
_journal_page_first 5326
_journal_page_last 5333
_journal_paper_doi 10.1039/c2dt12506d
_journal_volume 41
_journal_year 2012
_chemical_formula_sum 'C30 H24 As P S'
_chemical_formula_weight 522.44
_chemical_name_systematic
;
?
;
_space_group_IT_number 14
_symmetry_cell_setting monoclinic
_symmetry_space_group_name_Hall '-P 2ybc'
_symmetry_space_group_name_H-M 'P 1 21/c 1'
_atom_sites_solution_hydrogens geom
_atom_sites_solution_primary direct
_atom_sites_solution_secondary difmap
_audit_conform_dict_location ftp://ftp.iucr.org/pub/cif_core.dic
_audit_conform_dict_name cif_core.dic
_audit_conform_dict_version 2.2
_audit_creation_date 2010-07-14T15:50:43-00:00
_audit_creation_method 'WinGX routine CIF_UPDATE'
_cell_angle_alpha 90
_cell_angle_beta 93.390(2)
_cell_angle_gamma 90
_cell_formula_units_Z 8
_cell_length_a 10.4830(2)
_cell_length_b 9.8797(3)
_cell_length_c 48.4808(13)
_cell_measurement_reflns_used 16373
_cell_measurement_temperature 130(2)
_cell_measurement_theta_max 31.3939
_cell_measurement_theta_min 2.8297
_cell_volume 5012.3(2)
_computing_cell_refinement
;
CrysAlisPro, Oxford Diffraction Ltd.,
Version 1.171.33.58 (release 29-01-2010 CrysAlis171 .NET)
(compiled Jan 29 2010,16:49:25)
;
_computing_data_collection
;
CrysAlisPro, Oxford Diffraction Ltd.,
Version 1.171.33.58 (release 29-01-2010 CrysAlis171 .NET)
(compiled Jan 29 2010,16:49:25)
;
_computing_data_reduction
;
CrysAlisPro, Oxford Diffraction Ltd.,
Version 1.171.33.58 (release 29-01-2010 CrysAlis171 .NET)
(compiled Jan 29 2010,16:49:25)
;
_computing_molecular_graphics
;
ORTEP3 for Windows
L. J. Farrugia, J. Appl. Crystallogr. 1997, 30, 565.
;
_computing_publication_material
;
WINGX
L.J. Farrugia,
J. Appl. Cryst., 1999, 32, 837-838.
;
_computing_structure_refinement 'SHELXL-97 (Sheldrick, 1997)'
_computing_structure_solution
;
SIR92
A. Altomare, G. Cascarano, C. Giacovazzo and A. Guagliardi,
J. Appl. Crystallogr. 1993, 26, 343-350.
;
_diffrn_ambient_temperature 130(2)
_diffrn_measured_fraction_theta_full 0.999
_diffrn_measured_fraction_theta_max 0.999
_diffrn_measurement_device_type 'Xcalibur, Sapphire3, Gemini'
_diffrn_measurement_method '\w scans'
_diffrn_orient_matrix_UB_11 -0.0034756
_diffrn_orient_matrix_UB_12 -0.0567022
_diffrn_orient_matrix_UB_13 0.0088968
_diffrn_orient_matrix_UB_21 -0.0057558
_diffrn_orient_matrix_UB_22 0.0439894
_diffrn_orient_matrix_UB_23 0.0114168
_diffrn_orient_matrix_UB_31 -0.067481
_diffrn_orient_matrix_UB_32 -0.0008218
_diffrn_orient_matrix_UB_33 -0.0022785
_diffrn_radiation_monochromator graphite
_diffrn_radiation_type MoK\a
_diffrn_radiation_wavelength 0.71073
_diffrn_reflns_av_R_equivalents 0.0457
_diffrn_reflns_av_unetI/netI 0.0714
_diffrn_reflns_limit_h_max 10
_diffrn_reflns_limit_h_min -14
_diffrn_reflns_limit_k_max 14
_diffrn_reflns_limit_k_min -14
_diffrn_reflns_limit_l_max 69
_diffrn_reflns_limit_l_min -60
_diffrn_reflns_number 45613
_diffrn_reflns_theta_full 30.51
_diffrn_reflns_theta_max 30.51
_diffrn_reflns_theta_min 2.84
_exptl_absorpt_coefficient_mu 1.52
_exptl_absorpt_correction_T_max 1
_exptl_absorpt_correction_T_min 0.84906
_exptl_absorpt_correction_type multi-scan
_exptl_absorpt_process_details
;
CrysAlisPro, Oxford Diffraction Ltd.,
Version 1.171.33.58 (release 29-01-2010 CrysAlis171 .NET)
(compiled Jan 29 2010,16:49:25)
Empirical absorption correction using spherical harmonics,
implemented in SCALE3 ABSPACK scaling algorithm.
;
_exptl_crystal_colour colorless
_exptl_crystal_density_diffrn 1.385
_exptl_crystal_density_method 'not measured'
_exptl_crystal_description platelet
_exptl_crystal_F_000 2144
_exptl_crystal_size_max 0.4
_exptl_crystal_size_mid 0.4
_exptl_crystal_size_min 0.07
_refine_diff_density_max 1.127
_refine_diff_density_min -1
_refine_diff_density_rms 0.116
_refine_ls_extinction_method none
_refine_ls_goodness_of_fit_ref 1.124
_refine_ls_hydrogen_treatment constr
_refine_ls_matrix_type full
_refine_ls_number_parameters 595
_refine_ls_number_reflns 15249
_refine_ls_number_restraints 0
_refine_ls_restrained_S_all 1.124
_refine_ls_R_factor_all 0.0989
_refine_ls_R_factor_gt 0.0721
_refine_ls_shift/su_max 0.001
_refine_ls_shift/su_mean 0
_refine_ls_structure_factor_coef Fsqd
_refine_ls_weighting_details 'calc w=1/[\s^2^(Fo^2^)+(0.0130P)^2^+24.0654P] where P=(Fo^2^+2Fc^2^)/3'
_refine_ls_weighting_scheme calc
_refine_ls_wR_factor_gt 0.13
_refine_ls_wR_factor_ref 0.1355
_reflns_number_gt 11034
_reflns_number_total 15249
_reflns_threshold_expression >2sigma(I)
_cod_data_source_file c2dt12506d.txt
_cod_data_source_block x1078fin
_cod_depositor_comments
;
The following automatic conversions were performed:

'_symmetry_cell_setting' value 'Monoclinic' changed to 'monoclinic'
according to /home/saulius/struct/CIF-dictionaries/cif_core.dic
dictionary named 'cif_core.dic' version 2.4.1 from 2010-06-29.

Automatic conversion script
Id: cif_fix_values 1715 2011-07-08 13:25:40Z adriana 
;
_cod_original_sg_symbol_H-M P2(1)/c
_cod_database_code 7018939

loop_
_symmetry_equiv_pos_as_xyz
'x, y, z'
'-x, y+1/2, -z+1/2'
'-x, -y, -z'
'x, -y-1/2, z-1/2'

loop_
_atom_site_label
_atom_site_type_symbol
_atom_site_fract_x
_atom_site_fract_y
_atom_site_fract_z
_atom_site_U_iso_or_equiv
_atom_site_adp_type
_atom_site_occupancy
_atom_site_symmetry_multiplicity
_atom_site_calc_flag
_atom_site_refinement_flags
As1 As 0.95950(4) 0.39723(4) 0.023221(8) 0.01646(9) Uani 1 1 d .
As2 As 0.50900(4) 0.06182(4) 0.182178(9) 0.02001(10) Uani 1 1 d .
S1 S 0.88633(9) 0.30935(10) 0.06246(2) 0.01771(19) Uani 1 1 d .
S2 S 0.69613(9) 0.05343(11) 0.20717(2) 0.0219(2) Uani 1 1 d .
P1 P 0.73390(10) 0.58215(10) 0.06582(2) 0.0169(2) Uani 1 1 d .
P2 P 0.88904(10) -0.01161(10) 0.16099(2) 0.0167(2) Uani 1 1 d .
C1 C 0.8395(4) 0.3125(4) -0.00365(8) 0.0174(7) Uani 1 1 d .
C2 C 0.7098(4) 0.3031(4) 0.00128(9) 0.0215(8) Uani 1 1 d .
H2 H 0.6818 0.3231 0.0191 0.026 Uiso 1 1 calc R
C3 C 0.6221(4) 0.2648(5) -0.01975(10) 0.0271(9) Uani 1 1 d .
H3 H 0.5343 0.2564 -0.0162 0.032 Uiso 1 1 calc R
C4 C 0.6621(4) 0.2386(4) -0.04596(9) 0.0284(10) Uani 1 1 d .
H4 H 0.6017 0.2128 -0.0604 0.034 Uiso 1 1 calc R
C5 C 0.7901(4) 0.2501(4) -0.05118(9) 0.0247(9) Uani 1 1 d .
H5 H 0.8171 0.2336 -0.0692 0.03 Uiso 1 1 calc R
C6 C 0.8787(4) 0.2856(4) -0.03009(8) 0.0201(8) Uani 1 1 d .
H6 H 0.9666 0.2918 -0.0337 0.024 Uiso 1 1 calc R
C7 C 1.1087(4) 0.2801(4) 0.02036(8) 0.0172(8) Uani 1 1 d .
C8 C 1.1005(4) 0.1411(4) 0.01638(8) 0.0180(8) Uani 1 1 d .
H8 H 1.019 0.0998 0.0134 0.022 Uiso 1 1 calc R
C9 C 1.2090(4) 0.0625(4) 0.01678(8) 0.0232(8) Uani 1 1 d .
H9 H 1.2021 -0.0324 0.0139 0.028 Uiso 1 1 calc R
C10 C 1.3284(4) 0.1214(5) 0.02131(9) 0.0249(9) Uani 1 1 d .
H10 H 1.4033 0.0672 0.0217 0.03 Uiso 1 1 calc R
C11 C 1.3374(4) 0.2592(5) 0.02522(10) 0.0293(10) Uani 1 1 d .
H11 H 1.419 0.3 0.0284 0.035 Uiso 1 1 calc R
C12 C 1.2282(4) 0.3390(4) 0.02461(9) 0.0240(9) Uani 1 1 d .
H12 H 1.2354 0.4341 0.0271 0.029 Uiso 1 1 calc R
C13 C 0.9517(4) 0.4412(4) 0.08410(8) 0.0173(7) Uani 1 1 d .
C14 C 0.8862(4) 0.5644(4) 0.08630(8) 0.0177(7) Uani 1 1 d .
C15 C 0.9411(4) 0.6658(4) 0.10302(9) 0.0208(8) Uani 1 1 d .
H15 H 0.8983 0.75 0.1046 0.025 Uiso 1 1 calc R
C16 C 1.0581(4) 0.6449(4) 0.11742(9) 0.0238(9) Uani 1 1 d .
H16 H 1.0947 0.7151 0.1287 0.029 Uiso 1 1 calc R
C17 C 1.1213(4) 0.5233(5) 0.11550(9) 0.0256(9) Uani 1 1 d .
H17 H 1.2009 0.5095 0.1255 0.031 Uiso 1 1 calc R
C18 C 1.0682(4) 0.4210(4) 0.09886(9) 0.0216(8) Uani 1 1 d .
H18 H 1.1115 0.3369 0.0975 0.026 Uiso 1 1 calc R
C19 C 0.6906(4) 0.7588(4) 0.07255(8) 0.0179(8) Uani 1 1 d .
C20 C 0.6309(4) 0.8048(4) 0.09570(9) 0.0235(9) Uani 1 1 d .
H20 H 0.6099 0.7429 0.1097 0.028 Uiso 1 1 calc R
C21 C 0.6019(4) 0.9414(5) 0.09828(9) 0.0269(9) Uani 1 1 d .
H21 H 0.5616 0.9721 0.1142 0.032 Uiso 1 1 calc R
C22 C 0.6308(4) 1.0325(4) 0.07819(10) 0.0281(10) Uani 1 1 d .
H22 H 0.6105 1.1256 0.0802 0.034 Uiso 1 1 calc R
C23 C 0.6894(5) 0.9879(4) 0.05509(10) 0.0299(10) Uani 1 1 d .
H23 H 0.7097 1.0503 0.0411 0.036 Uiso 1 1 calc R
C24 C 0.7187(4) 0.8513(4) 0.05239(9) 0.0244(9) Uani 1 1 d .
H24 H 0.7587 0.8211 0.0364 0.029 Uiso 1 1 calc R
C25 C 0.6267(4) 0.4852(4) 0.08726(8) 0.0174(8) Uani 1 1 d .
C26 C 0.5009(4) 0.4681(5) 0.07712(9) 0.0268(9) Uani 1 1 d .
H26 H 0.4723 0.5109 0.0603 0.032 Uiso 1 1 calc R
C27 C 0.4170(4) 0.3897(6) 0.09114(10) 0.0354(11) Uani 1 1 d .
H27 H 0.3309 0.3807 0.0842 0.043 Uiso 1 1 calc R
C28 C 0.4573(4) 0.3247(5) 0.11511(10) 0.0293(10) Uani 1 1 d .
H28 H 0.3999 0.2695 0.1246 0.035 Uiso 1 1 calc R
C29 C 0.5820(4) 0.3402(5) 0.12538(9) 0.0274(9) Uani 1 1 d .
H29 H 0.6103 0.2963 0.1421 0.033 Uiso 1 1 calc R
C30 C 0.6658(4) 0.4194(4) 0.11150(9) 0.0246(9) Uani 1 1 d .
H30 H 0.7515 0.4289 0.1187 0.03 Uiso 1 1 calc R
C31 C 0.3979(4) 0.1400(4) 0.20882(9) 0.0234(9) Uani 1 1 d .
C32 C 0.2993(4) 0.2227(4) 0.19818(11) 0.0291(10) Uani 1 1 d .
H32 H 0.2856 0.2327 0.1787 0.035 Uiso 1 1 calc R
C33 C 0.2208(5) 0.2909(5) 0.21564(13) 0.0405(13) Uani 1 1 d .
H33 H 0.153 0.3461 0.2082 0.049 Uiso 1 1 calc R
C34 C 0.2420(5) 0.2778(6) 0.24366(12) 0.0431(14) Uani 1 1 d .
H34 H 0.189 0.3252 0.2556 0.052 Uiso 1 1 calc R
C35 C 0.3388(5) 0.1969(6) 0.25475(12) 0.0439(14) Uani 1 1 d .
H35 H 0.3522 0.1884 0.2742 0.053 Uiso 1 1 calc R
C36 C 0.4172(5) 0.1273(5) 0.23723(10) 0.0349(11) Uani 1 1 d .
H36 H 0.484 0.0711 0.2448 0.042 Uiso 1 1 calc R
C37 C 0.4745(3) -0.1318(4) 0.18520(9) 0.0199(8) Uani 1 1 d .
C38 C 0.3812(4) -0.1888(5) 0.20014(11) 0.0332(11) Uani 1 1 d .
H38 H 0.3302 -0.1328 0.211 0.04 Uiso 1 1 calc R
C39 C 0.3608(5) -0.3280(5) 0.19948(14) 0.0466(15) Uani 1 1 d .
H39 H 0.2966 -0.367 0.21 0.056 Uiso 1 1 calc R
C40 C 0.4343(5) -0.4096(5) 0.18344(12) 0.0431(13) Uani 1 1 d .
H40 H 0.4203 -0.5046 0.1829 0.052 Uiso 1 1 calc R
C41 C 0.5279(5) -0.3533(5) 0.16817(11) 0.0364(11) Uani 1 1 d .
H41 H 0.5773 -0.4091 0.1569 0.044 Uiso 1 1 calc R
C42 C 0.5494(4) -0.2148(5) 0.16934(9) 0.0263(9) Uani 1 1 d .
H42 H 0.6154 -0.1762 0.1593 0.032 Uiso 1 1 calc R
C43 C 0.7750(4) 0.1905(4) 0.19145(8) 0.0186(8) Uani 1 1 d .
C44 C 0.8678(4) 0.1641(4) 0.17245(8) 0.0176(8) Uani 1 1 d .
C45 C 0.9324(4) 0.2738(4) 0.16163(8) 0.0183(8) Uani 1 1 d .
H45 H 0.9973 0.2583 0.1491 0.022 Uiso 1 1 calc R
C46 C 0.9026(4) 0.4056(4) 0.16899(9) 0.0241(9) Uani 1 1 d .
H46 H 0.9465 0.4793 0.1613 0.029 Uiso 1 1 calc R
C47 C 0.8101(4) 0.4300(4) 0.18736(9) 0.0247(9) Uani 1 1 d .
H47 H 0.7901 0.5204 0.1922 0.03 Uiso 1 1 calc R
C48 C 0.7461(4) 0.3235(4) 0.19877(9) 0.0216(8) Uani 1 1 d .
H48 H 0.6827 0.3404 0.2115 0.026 Uiso 1 1 calc R
C49 C 1.0224(4) 0.0049(4) 0.13816(8) 0.0184(8) Uani 1 1 d .
C50 C 0.9913(4) 0.0299(4) 0.11023(9) 0.0261(9) Uani 1 1 d .
H50 H 0.9043 0.0409 0.104 0.031 Uiso 1 1 calc R
C51 C 1.0856(5) 0.0390(4) 0.09158(9) 0.0299(10) Uani 1 1 d .
H51 H 1.0631 0.0574 0.0727 0.036 Uiso 1 1 calc R
C52 C 1.2117(5) 0.0215(5) 0.10019(10) 0.0304(10) Uani 1 1 d .
H52 H 1.2761 0.028 0.0873 0.036 Uiso 1 1 calc R
C53 C 1.2445(4) -0.0054(5) 0.12746(10) 0.0310(10) Uani 1 1 d .
H53 H 1.3316 -0.0186 0.1334 0.037 Uiso 1 1 calc R
C54 C 1.1504(4) -0.0133(5) 0.14642(9) 0.0249(9) Uani 1 1 d .
H54 H 1.1739 -0.0314 0.1653 0.03 Uiso 1 1 calc R
C55 C 0.9687(3) -0.0915(4) 0.19137(8) 0.0165(7) Uani 1 1 d .
C56 C 1.0271(4) -0.0220(4) 0.21365(8) 0.0192(8) Uani 1 1 d .
H56 H 1.0276 0.0742 0.2136 0.023 Uiso 1 1 calc R
C57 C 1.0844(4) -0.0917(5) 0.23586(8) 0.0230(8) Uani 1 1 d .
H57 H 1.1245 -0.0433 0.2509 0.028 Uiso 1 1 calc R
C58 C 1.0834(4) -0.2316(4) 0.23612(9) 0.0238(9) Uani 1 1 d .
H58 H 1.1221 -0.2792 0.2515 0.029 Uiso 1 1 calc R
C59 C 1.0265(4) -0.3023(4) 0.21420(9) 0.0252(9) Uani 1 1 d .
H59 H 1.0271 -0.3984 0.2143 0.03 Uiso 1 1 calc R
C60 C 0.9683(4) -0.2327(4) 0.19211(8) 0.0217(8) Uani 1 1 d .
H60 H 0.9275 -0.2818 0.1772 0.026 Uiso 1 1 calc R

loop_
_atom_site_aniso_label
_atom_site_aniso_U_11
_atom_site_aniso_U_22
_atom_site_aniso_U_33
_atom_site_aniso_U_23
_atom_site_aniso_U_13
_atom_site_aniso_U_12
As1 0.01751(18) 0.01376(18) 0.01831(19) -0.00077(16) 0.00289(14) -0.00137(15)
As2 0.01873(19) 0.0218(2) 0.0198(2) 0.00039(17) 0.00320(15) -0.00039(16)
S1 0.0211(5) 0.0141(4) 0.0185(5) -0.0010(4) 0.0058(4) -0.0018(4)
S2 0.0172(5) 0.0248(5) 0.0239(5) 0.0055(4) 0.0019(4) -0.0012(4)
P1 0.0215(5) 0.0144(5) 0.0149(5) -0.0001(4) 0.0021(4) -0.0008(4)
P2 0.0172(5) 0.0154(5) 0.0175(5) 0.0003(4) 0.0009(4) -0.0014(4)
C1 0.0221(19) 0.0120(17) 0.0179(19) 0.0015(15) 0.0009(15) 0.0000(14)
C2 0.0173(19) 0.022(2) 0.026(2) -0.0012(17) 0.0052(16) 0.0022(15)
C3 0.0124(18) 0.031(2) 0.038(3) 0.001(2) 0.0001(17) 0.0009(17)
C4 0.031(2) 0.026(2) 0.027(2) -0.0004(19) -0.0120(19) 0.0024(18)
C5 0.035(2) 0.019(2) 0.019(2) 0.0007(16) -0.0003(17) -0.0027(18)
C6 0.026(2) 0.0153(18) 0.019(2) -0.0001(15) 0.0059(16) -0.0013(15)
C7 0.0205(19) 0.0177(18) 0.0136(18) -0.0002(15) 0.0025(14) 0.0008(15)
C8 0.0172(18) 0.0191(19) 0.0182(19) -0.0006(15) 0.0058(15) -0.0040(14)
C9 0.030(2) 0.0185(19) 0.022(2) 0.0021(17) 0.0046(16) 0.0021(17)
C10 0.0165(19) 0.032(2) 0.027(2) 0.0008(19) 0.0031(16) 0.0073(17)
C11 0.017(2) 0.033(2) 0.037(3) -0.003(2) 0.0014(18) -0.0034(18)
C12 0.024(2) 0.0182(19) 0.030(2) -0.0022(17) 0.0028(17) -0.0023(16)
C13 0.0208(18) 0.0172(18) 0.0144(17) -0.0017(15) 0.0055(14) -0.0054(15)
C14 0.0210(18) 0.0156(18) 0.0171(18) -0.0008(15) 0.0060(14) -0.0024(15)
C15 0.0206(19) 0.0175(19) 0.025(2) -0.0027(16) 0.0082(16) -0.0034(15)
C16 0.020(2) 0.026(2) 0.026(2) -0.0065(18) 0.0031(16) -0.0066(16)
C17 0.019(2) 0.031(2) 0.027(2) -0.0035(19) -0.0002(17) 0.0010(17)
C18 0.0201(19) 0.019(2) 0.026(2) 0.0007(16) 0.0044(16) 0.0008(15)
C19 0.0176(18) 0.0169(18) 0.0191(19) -0.0009(15) -0.0016(15) 0.0016(14)
C20 0.026(2) 0.023(2) 0.021(2) 0.0018(17) 0.0017(17) 0.0005(17)
C21 0.027(2) 0.029(2) 0.025(2) -0.0082(19) 0.0026(17) 0.0040(18)
C22 0.031(2) 0.019(2) 0.033(2) -0.0027(18) -0.0021(19) 0.0047(17)
C23 0.044(3) 0.018(2) 0.027(2) 0.0079(18) 0.000(2) -0.0014(19)
C24 0.032(2) 0.020(2) 0.022(2) 0.0017(17) 0.0066(17) 0.0003(17)
C25 0.0187(18) 0.0149(17) 0.0188(19) -0.0026(15) 0.0022(15) 0.0002(14)
C26 0.020(2) 0.033(2) 0.027(2) 0.0069(19) -0.0019(17) 0.0022(17)
C27 0.014(2) 0.051(3) 0.041(3) 0.000(2) 0.0036(18) -0.004(2)
C28 0.027(2) 0.032(2) 0.031(2) -0.004(2) 0.0146(19) -0.0096(19)
C29 0.032(2) 0.027(2) 0.023(2) 0.0040(18) 0.0057(18) -0.0038(18)
C30 0.0185(19) 0.031(2) 0.024(2) 0.0043(18) -0.0005(16) -0.0042(17)
C31 0.020(2) 0.021(2) 0.030(2) -0.0051(17) 0.0072(17) -0.0040(16)
C32 0.023(2) 0.023(2) 0.041(3) -0.008(2) 0.0011(19) -0.0001(17)
C33 0.025(2) 0.029(3) 0.067(4) -0.016(3) 0.003(2) 0.001(2)
C34 0.027(2) 0.044(3) 0.060(4) -0.033(3) 0.020(2) -0.010(2)
C35 0.035(3) 0.061(4) 0.036(3) -0.019(3) 0.011(2) -0.008(3)
C36 0.031(2) 0.044(3) 0.031(3) -0.007(2) 0.007(2) 0.002(2)
C37 0.0088(16) 0.025(2) 0.026(2) -0.0029(17) 0.0035(14) 0.0005(14)
C38 0.021(2) 0.028(2) 0.051(3) 0.002(2) 0.007(2) 0.0004(18)
C39 0.030(3) 0.031(3) 0.080(4) 0.006(3) 0.014(3) -0.009(2)
C40 0.036(3) 0.024(2) 0.069(4) -0.004(3) 0.005(3) -0.004(2)
C41 0.039(3) 0.031(3) 0.040(3) -0.010(2) 0.004(2) 0.005(2)
C42 0.020(2) 0.033(2) 0.026(2) -0.0016(19) 0.0050(17) 0.0004(18)
C43 0.0167(18) 0.0213(19) 0.0176(19) 0.0042(16) -0.0016(14) -0.0030(15)
C44 0.0170(18) 0.0162(18) 0.0193(19) 0.0010(15) -0.0016(15) 0.0000(14)
C45 0.0162(18) 0.0206(19) 0.0185(19) 0.0021(15) 0.0037(15) -0.0016(15)
C46 0.027(2) 0.0173(19) 0.028(2) 0.0034(17) -0.0008(17) -0.0050(16)
C47 0.028(2) 0.017(2) 0.028(2) -0.0019(17) -0.0031(17) 0.0033(17)
C48 0.0166(19) 0.024(2) 0.024(2) -0.0004(17) 0.0002(15) 0.0025(16)
C49 0.024(2) 0.0121(17) 0.0193(19) -0.0016(15) 0.0027(15) -0.0013(15)
C50 0.032(2) 0.025(2) 0.021(2) 0.0042(17) 0.0016(17) 0.0071(18)
C51 0.051(3) 0.024(2) 0.015(2) 0.0008(17) 0.0045(19) 0.011(2)
C52 0.037(3) 0.027(2) 0.029(2) -0.0038(19) 0.016(2) -0.0065(19)
C53 0.022(2) 0.042(3) 0.029(2) -0.006(2) 0.0010(18) -0.009(2)
C54 0.025(2) 0.032(2) 0.018(2) -0.0026(18) 0.0013(16) -0.0076(18)
C55 0.0153(17) 0.0168(18) 0.0178(18) 0.0011(15) 0.0044(14) -0.0012(14)
C56 0.0181(18) 0.0171(18) 0.023(2) -0.0020(16) 0.0049(15) -0.0011(14)
C57 0.0207(19) 0.031(2) 0.0169(19) -0.0027(17) 0.0001(15) 0.0010(17)
C58 0.020(2) 0.030(2) 0.022(2) 0.0089(18) 0.0030(16) 0.0037(17)
C59 0.029(2) 0.0172(19) 0.030(2) 0.0048(17) 0.0050(18) 0.0014(17)
C60 0.028(2) 0.0189(19) 0.018(2) -0.0017(16) 0.0019(16) -0.0017(16)

loop_
_atom_type_symbol
_atom_type_description
_atom_type_scat_dispersion_real
_atom_type_scat_dispersion_imag
_atom_type_scat_source
As As 0.0499 2.0058 'International Tables Vol C Tables 4.2.6.8 and 6.1.1.4'
S S 0.1246 0.1234 'International Tables Vol C Tables 4.2.6.8 and 6.1.1.4'
P P 0.1023 0.0942 'International Tables Vol C Tables 4.2.6.8 and 6.1.1.4'
C C 0.0033 0.0016 'International Tables Vol C Tables 4.2.6.8 and 6.1.1.4'
H H 0 0 'International Tables Vol C Tables 4.2.6.8 and 6.1.1.4'

loop_
_geom_angle_atom_site_label_1
_geom_angle_atom_site_label_2
_geom_angle_atom_site_label_3
_geom_angle
C1 As1 C7 100.74(16)
C1 As1 S1 99.18(12)
C7 As1 S1 98.32(12)
C31 As2 C37 102.60(17)
C31 As2 S2 101.19(13)
C37 As2 S2 94.76(12)
C13 S1 As1 94.39(13)
C43 S2 As2 98.86(13)
C19 P1 C14 102.15(18)
C19 P1 C25 103.18(18)
C14 P1 C25 100.65(17)
C55 P2 C44 102.82(18)
C55 P2 C49 101.28(17)
C44 P2 C49 101.99(18)
C6 C1 C2 119.2(4)
C6 C1 As1 118.9(3)
C2 C1 As1 120.8(3)
C3 C2 C1 120.2(4)
C2 C3 C4 120.1(4)
C5 C4 C3 120.1(4)
C4 C5 C6 120.0(4)
C5 C6 C1 120.4(4)
C12 C7 C8 119.0(4)
C12 C7 As1 117.4(3)
C8 C7 As1 123.4(3)
C9 C8 C7 120.7(4)
C8 C9 C10 120.2(4)
C11 C10 C9 119.5(4)
C10 C11 C12 120.5(4)
C7 C12 C11 120.1(4)
C18 C13 C14 120.2(4)
C18 C13 S1 119.4(3)
C14 C13 S1 120.4(3)
C15 C14 C13 118.8(4)
C15 C14 P1 124.2(3)
C13 C14 P1 117.0(3)
C16 C15 C14 120.5(4)
C17 C16 C15 120.6(4)
C16 C17 C18 119.7(4)
C17 C18 C13 120.2(4)
C24 C19 C20 118.6(4)
C24 C19 P1 115.9(3)
C20 C19 P1 125.5(3)
C21 C20 C19 120.0(4)
C22 C21 C20 120.9(4)
C21 C22 C23 119.6(4)
C22 C23 C24 119.8(4)
C19 C24 C23 121.1(4)
C30 C25 C26 118.0(4)
C30 C25 P1 124.3(3)
C26 C25 P1 117.5(3)
C27 C26 C25 120.9(4)
C28 C27 C26 120.4(4)
C27 C28 C29 119.4(4)
C28 C29 C30 120.3(4)
C29 C30 C25 121.0(4)
C36 C31 C32 118.9(4)
C36 C31 As2 124.4(3)
C32 C31 As2 116.5(3)
C33 C32 C31 120.8(5)
C34 C33 C32 119.4(5)
C33 C34 C35 121.0(5)
C34 C35 C36 119.7(5)
C31 C36 C35 120.2(5)
C38 C37 C42 119.4(4)
C38 C37 As2 125.6(3)
C42 C37 As2 114.9(3)
C37 C38 C39 120.4(5)
C40 C39 C38 119.9(5)
C41 C40 C39 120.2(5)
C40 C41 C42 119.6(5)
C41 C42 C37 120.4(4)
C48 C43 C44 120.7(4)
C48 C43 S2 119.5(3)
C44 C43 S2 119.8(3)
C45 C44 C43 118.2(4)
C45 C44 P2 123.3(3)
C43 C44 P2 118.3(3)
C46 C45 C44 120.6(4)
C47 C46 C45 120.5(4)
C46 C47 C48 120.2(4)
C47 C48 C43 119.8(4)
C54 C49 C50 118.0(4)
C54 C49 P2 124.7(3)
C50 C49 P2 117.1(3)
C51 C50 C49 120.7(4)
C52 C51 C50 120.4(4)
C53 C52 C51 120.0(4)
C52 C53 C54 120.0(4)
C49 C54 C53 120.9(4)
C56 C55 C60 118.4(4)
C56 C55 P2 124.8(3)
C60 C55 P2 116.8(3)
C57 C56 C55 120.6(4)
C58 C57 C56 120.1(4)
C59 C58 C57 120.2(4)
C58 C59 C60 119.8(4)
C59 C60 C55 121.0(4)

loop_
_geom_bond_atom_site_label_1
_geom_bond_atom_site_label_2
_geom_bond_distance
As1 C1 1.946(4)
As1 C7 1.957(4)
As1 S1 2.2660(10)
As2 C31 1.949(4)
As2 C37 1.954(4)
As2 S2 2.2453(11)
S1 C13 1.784(4)
S2 C43 1.781(4)
P1 C19 1.837(4)
P1 C14 1.838(4)
P1 C25 1.843(4)
P2 C55 1.828(4)
P2 C44 1.840(4)
P2 C49 1.841(4)
C1 C6 1.395(5)
C1 C2 1.397(5)
C2 C3 1.385(6)
C3 C4 1.386(6)
C4 C5 1.384(6)
C5 C6 1.386(6)
C7 C12 1.385(5)
C7 C8 1.389(5)
C8 C9 1.377(6)
C9 C10 1.386(6)
C10 C11 1.377(6)
C11 C12 1.389(6)
C13 C18 1.394(5)
C13 C14 1.404(5)
C14 C15 1.392(5)
C15 C16 1.390(6)
C16 C17 1.379(6)
C17 C18 1.389(6)
C19 C24 1.383(6)
C19 C20 1.393(6)
C20 C21 1.390(6)
C21 C22 1.373(6)
C22 C23 1.381(7)
C23 C24 1.392(6)
C25 C30 1.384(6)
C25 C26 1.390(6)
C26 C27 1.381(6)
C27 C28 1.372(7)
C28 C29 1.379(6)
C29 C30 1.381(6)
C31 C36 1.386(6)
C31 C32 1.392(6)
C32 C33 1.390(7)
C33 C34 1.369(8)
C34 C35 1.376(8)
C35 C36 1.398(7)
C37 C38 1.372(6)
C37 C42 1.396(6)
C38 C39 1.392(7)
C39 C40 1.386(8)
C40 C41 1.381(7)
C41 C42 1.387(7)
C43 C48 1.399(6)
C43 C44 1.402(6)
C44 C45 1.397(5)
C45 C46 1.390(6)
C46 C47 1.377(6)
C47 C48 1.381(6)
C49 C54 1.389(6)
C49 C50 1.396(6)
C50 C51 1.381(6)
C51 C52 1.373(7)
C52 C53 1.372(7)
C53 C54 1.390(6)
C55 C56 1.391(5)
C55 C60 1.396(5)
C56 C57 1.385(6)
C57 C58 1.382(6)
C58 C59 1.378(6)
C59 C60 1.383(6)
